data_7053090
loop_
_publ_author_name
'Dumas, Thomas'
'Charbonnel, Marie Christine'
'Charushnikova, Iraida A.'
'Conradson, Steven D.'
'Fillaux, Clara'
'Hennig, Christoph'
'Moisy, Philippe'
'Petit, S\'ebastien'
'Scheinost, Andreas C.'
'Shuh, David K.'
'Tyliszczak, Tolek'
'Auwer, Christophe Den'

_publ_section_title
;
 Multi-edge X-ray absorption spectroscopy of thorium, neptunium and
 plutonium hexacyanoferrate compounds
;
_journal_issue 10
_journal_name_full 'New Journal of Chemistry'
_journal_page_first 3003
_journal_paper_doi 10.1039/c3nj00318c
_journal_volume 37
_journal_year 2013
_chemical_formula_moiety 'C18 H34 Fe N10 O7 Th, N O3, 2(H2 O)'
_chemical_formula_sum 'C18 H38 Fe N11 O12 Th'
_chemical_formula_weight 888.48
_chemical_name_systematic
;
?
;
_space_group_IT_number 11
_symmetry_cell_setting monoclinic
_symmetry_space_group_name_Hall '-P 2yb'
_symmetry_space_group_name_H-M 'P 1 21/m 1'
_atom_sites_solution_hydrogens geom
_atom_sites_solution_primary direct
_atom_sites_solution_secondary difmap
_audit_creation_method SHELXL-97
_cell_angle_alpha 90.00
_cell_angle_beta 99.91(3)
_cell_angle_gamma 90.00
_cell_formula_units_Z 2
_cell_length_a 9.7335(19)
_cell_length_b 17.276(4)
_cell_length_c 10.034(2)
_cell_measurement_reflns_used 12208
_cell_measurement_temperature 293(2)
_cell_measurement_theta_max 27.485
_cell_measurement_theta_min 0.998
_cell_volume 1662.1(6)
_computing_cell_refinement 'HKL package (Otwinowski & Minor, 1997)'
_computing_data_collection 'COLLECT (Nonius, 1998)'
_computing_data_reduction 'HKL package (Otwinowski & Minor, 1997)'
_computing_molecular_graphics 'SHELXTL (Sheldrick, 1997b)'
_computing_publication_material 'SHELXTL (Sheldrick, 1997b)'
_computing_structure_refinement 'SHELXL97 (Sheldrick, 1997a)'
_computing_structure_solution 'SHELXS97 (Sheldrick, 1997a)'
_diffrn_ambient_temperature 293(2)
_diffrn_measured_fraction_theta_full 0.997
_diffrn_measured_fraction_theta_max 0.997
_diffrn_measurement_device_type 'Nonius KappaCCD'
_diffrn_measurement_method '\f- \w-scans'
_diffrn_radiation_monochromator graphite
_diffrn_radiation_source 'fine-focus sealed tube'
_diffrn_radiation_type MoK\a
_diffrn_radiation_wavelength 0.71073
_diffrn_reflns_av_R_equivalents 0.0582
_diffrn_reflns_av_sigmaI/netI 0.0421
_diffrn_reflns_limit_h_max 11
_diffrn_reflns_limit_h_min -11
_diffrn_reflns_limit_k_max 20
_diffrn_reflns_limit_k_min -21
_diffrn_reflns_limit_l_max 12
_diffrn_reflns_limit_l_min -12
_diffrn_reflns_number 14947
_diffrn_reflns_theta_full 25.99
_diffrn_reflns_theta_max 25.99
_diffrn_reflns_theta_min 2.36
_exptl_absorpt_coefficient_mu 4.973
_exptl_absorpt_correction_T_max 0.5808
_exptl_absorpt_correction_T_min 0.3941
_exptl_absorpt_correction_type multi-scan
_exptl_absorpt_process_details 'MULABS (Blessing, 1995)'
_exptl_crystal_colour yellow
_exptl_crystal_density_diffrn 1.775
_exptl_crystal_density_method 'not measured'
_exptl_crystal_description plate
_exptl_crystal_F_000 870
_exptl_crystal_size_max 0.25
_exptl_crystal_size_mid 0.18
_exptl_crystal_size_min 0.05
_refine_diff_density_max 1.583
_refine_diff_density_min -2.213
_refine_diff_density_rms 0.187
_refine_ls_extinction_method none
_refine_ls_goodness_of_fit_ref 1.080
_refine_ls_hydrogen_treatment mixed
_refine_ls_matrix_type full
_refine_ls_number_parameters 217
_refine_ls_number_reflns 3369
_refine_ls_number_restraints 13
_refine_ls_restrained_S_all 1.091
_refine_ls_R_factor_all 0.0478
_refine_ls_R_factor_gt 0.0407
_refine_ls_shift/su_max 0.002
_refine_ls_shift/su_mean 0.000
_refine_ls_structure_factor_coef Fsqd
_refine_ls_weighting_details 'calc w=1/[\s^2^(Fo^2^)+(0.0715P)^2^+2.7370P] where P=(Fo^2^+2Fc^2^)/3'
_refine_ls_weighting_scheme calc
_refine_ls_wR_factor_gt 0.1066
_refine_ls_wR_factor_ref 0.1101
_reflns_number_gt 2997
_reflns_number_total 3369
_reflns_threshold_expression I>2\s(I)
_cod_data_source_file c3nj00318c.txt
_cod_data_source_block td31
_cod_original_sg_symbol_H-M 'P 21/m'
_cod_database_code 7053090

loop_
_symmetry_equiv_pos_as_xyz
'x, y, z'
'-x, y+1/2, -z'
'-x, -y, -z'
'x, -y-1/2, z'

loop_
_atom_site_label
_atom_site_type_symbol
_atom_site_fract_x
_atom_site_fract_y
_atom_site_fract_z
_atom_site_U_iso_or_equiv
_atom_site_adp_type
_atom_site_occupancy
_atom_site_symmetry_multiplicity
_atom_site_calc_flag
_atom_site_refinement_flags
Th1 Th 0.17232(3) 0.2500 0.09513(3) 0.02283(13) Uani 1 2 d S
Fe1 Fe 0.5000 0.5000 0.0000 0.0255(3) Uani 1 2 d S
O1 O 0.3038(7) 0.2500 -0.0912(6) 0.0378(16) Uani 1 2 d S
O2 O 0.4024(8) 0.2500 0.2314(8) 0.0452(17) Uani 1 2 d SD
O3 O 0.0416(5) 0.3350(3) -0.0672(5) 0.0409(11) Uani 1 1 d .
O4 O 0.9361(14) 0.2500 0.6440(10) 0.120(5) Uani 1 2 d SD
O5 O 1.0218(10) 0.3129(5) 0.4983(10) 0.103 Uani 1 1 d D
O1W O -0.0763(7) 0.2500 0.1334(7) 0.0321(14) Uani 1 2 d SD
H1 H -0.130(3) 0.2109(6) 0.128(7) 0.038 Uiso 1 1 d D
O2W O 0.1468(6) 0.3363(3) 0.2860(5) 0.0395(11) Uani 1 1 d D
H2 H 0.087(5) 0.334(4) 0.337(6) 0.047 Uiso 1 1 d D
H3 H 0.212(5) 0.365(4) 0.327(6) 0.047 Uiso 1 1 d D
O3W O 0.3365(8) 0.4383(6) 0.4151(6) 0.078(3) Uani 1 1 d D
H4 H 0.356(10) 0.452(6) 0.497(4) 0.094 Uiso 1 1 d D
H5 H 0.399(8) 0.457(7) 0.375(8) 0.094 Uiso 1 1 d D
N1 N 0.4784(10) 0.2500 -0.2125(10) 0.048(2) Uani 1 2 d S
N2 N 0.6162(10) 0.2180(7) 0.3646(10) 0.040(3) Uani 0.50 1 d PD
N3 N 0.0079(8) 0.4334(4) -0.2141(7) 0.0537(18) Uani 1 1 d .
N4 N 0.2966(6) 0.3807(3) 0.0825(6) 0.0370(13) Uani 1 1 d .
N5 N 0.7280(8) 0.3745(4) 0.0774(7) 0.0497(16) Uani 1 1 d .
N6 N 0.4529(9) 0.4502(4) -0.2995(6) 0.061(2) Uani 1 1 d .
N7 N 1.0056(15) 0.2500 0.5452(11) 0.083(4) Uani 1 2 d SD
C1 C 0.4312(12) 0.2500 -0.0979(10) 0.040(2) Uani 1 2 d S
H1A H 0.4953 0.2500 -0.0176 0.047 Uiso 1 2 calc SR
C2 C 0.3833(16) 0.2500 -0.3434(12) 0.066(4) Uani 1 2 d S
H2A H 0.2885 0.2500 -0.3284 0.099 Uiso 1 2 calc SR
H2B H 0.3996 0.2046 -0.3937 0.099 Uiso 0.50 1 calc PR
H2C H 0.3996 0.2954 -0.3937 0.099 Uiso 0.50 1 calc PR
C3 C 0.6256(13) 0.2500 -0.2153(14) 0.076(5) Uani 1 2 d S
H3A H 0.6765 0.2500 -0.1244 0.114 Uiso 1 2 calc SR
H3B H 0.6493 0.2954 -0.2618 0.114 Uiso 0.50 1 calc PR
H3C H 0.6493 0.2046 -0.2618 0.114 Uiso 0.50 1 calc PR
C4 C 0.4955(15) 0.2013(8) 0.2882(16) 0.060(5) Uani 0.50 1 d PD
H4A H 0.4751 0.1491 0.2737 0.071 Uiso 0.50 1 calc PR
C5 C 0.7079(12) 0.1677(7) 0.4122(12) 0.083 Uani 1 1 d D
H5A H 0.7869 0.1933 0.4644 0.125 Uiso 1 1 calc R
H5B H 0.7370 0.1399 0.3391 0.125 Uiso 1 1 calc R
H5C H 0.6687 0.1322 0.4690 0.125 Uiso 1 1 calc R
C6 C 0.0719(10) 0.3741(5) -0.1640(8) 0.054(2) Uani 1 1 d .
H6A H 0.1480 0.3578 -0.2016 0.065 Uiso 1 1 calc R
C7 C -0.1065(13) 0.4634(8) -0.1606(12) 0.088 Uani 1 1 d .
H7A H -0.1274 0.4296 -0.0909 0.132 Uiso 1 1 calc R
H7B H -0.1863 0.4671 -0.2314 0.132 Uiso 1 1 calc R
H7C H -0.0834 0.5139 -0.1234 0.132 Uiso 1 1 calc R
C8 C 0.0498(12) 0.4777(6) -0.3253(9) 0.079(3) Uani 1 1 d .
H8A H 0.1299 0.4539 -0.3519 0.119 Uiso 1 1 calc R
H8B H 0.0724 0.5297 -0.2958 0.119 Uiso 1 1 calc R
H8C H -0.0256 0.4785 -0.4008 0.119 Uiso 1 1 calc R
C9 C 0.3694(7) 0.4267(3) 0.0491(6) 0.0301(13) Uani 1 1 d .
C10 C 0.6444(7) 0.4216(4) 0.0469(7) 0.0340(14) Uani 1 1 d .
C11 C 0.4685(8) 0.4664(4) -0.1876(7) 0.0357(15) Uani 1 1 d .

loop_
_atom_site_aniso_label
_atom_site_aniso_U_11
_atom_site_aniso_U_22
_atom_site_aniso_U_33
_atom_site_aniso_U_23
_atom_site_aniso_U_13
_atom_site_aniso_U_12
Th1 0.0273(2) 0.01483(17) 0.02719(19) 0.000 0.00691(13) 0.000
Fe1 0.0308(7) 0.0168(5) 0.0301(6) 0.0006(4) 0.0091(5) -0.0037(5)
O1 0.043(4) 0.036(4) 0.040(4) 0.000 0.022(3) 0.000
O2 0.035(4) 0.041(4) 0.056(4) 0.000 -0.001(3) 0.000
O3 0.045(3) 0.035(3) 0.041(3) 0.014(2) 0.002(2) 0.007(2)
O4 0.115(10) 0.204(16) 0.048(6) 0.000 0.036(6) 0.000
O5 0.107 0.108 0.098 -0.011 0.026 -0.013
O1W 0.034(4) 0.022(3) 0.042(4) 0.000 0.010(3) 0.000
O2W 0.051(3) 0.031(2) 0.041(3) -0.015(2) 0.020(2) -0.013(2)
O3W 0.094(6) 0.097(6) 0.040(3) -0.009(3) 0.006(4) -0.052(4)
N1 0.045(5) 0.037(5) 0.065(6) 0.000 0.017(5) 0.000
N2 0.013(5) 0.080(9) 0.024(5) -0.021(5) -0.006(4) -0.006(5)
N3 0.068(5) 0.045(4) 0.054(4) 0.024(3) 0.024(3) 0.021(4)
N4 0.042(3) 0.026(3) 0.045(3) 0.001(2) 0.015(3) -0.009(3)
N5 0.054(4) 0.039(4) 0.059(4) 0.008(3) 0.018(3) 0.010(3)
N6 0.093(6) 0.058(4) 0.034(3) -0.008(3) 0.014(4) -0.011(4)
N7 0.105(11) 0.094(10) 0.041(6) 0.000 -0.014(6) 0.000
C1 0.056(7) 0.039(5) 0.029(5) 0.000 0.021(5) 0.000
C2 0.079(10) 0.079(10) 0.038(6) 0.000 0.008(6) 0.000
C3 0.041(7) 0.127(14) 0.065(8) 0.000 0.023(6) 0.000
C4 0.085(14) 0.038(9) 0.059(10) -0.007(8) 0.022(9) -0.011(9)
C5 0.082 0.087 0.080 -0.006 0.008 0.001
C6 0.069(6) 0.050(5) 0.045(4) 0.017(4) 0.014(4) 0.021(4)
C7 0.086 0.089 0.091 0.012 0.023 0.008
C8 0.106(9) 0.082(7) 0.057(5) 0.045(5) 0.035(6) 0.028(6)
C9 0.036(4) 0.020(3) 0.036(3) -0.001(2) 0.011(3) -0.001(3)
C10 0.037(4) 0.026(3) 0.041(4) 0.004(3) 0.013(3) -0.001(3)
C11 0.044(4) 0.025(3) 0.039(4) 0.005(3) 0.008(3) -0.006(3)

loop_
_atom_type_symbol
_atom_type_description
_atom_type_scat_dispersion_real
_atom_type_scat_dispersion_imag
_atom_type_scat_source
C C 0.0033 0.0016 'International Tables Vol C Tables 4.2.6.8 and 6.1.1.4'
H H 0.0000 0.0000 'International Tables Vol C Tables 4.2.6.8 and 6.1.1.4'
N N 0.0061 0.0033 'International Tables Vol C Tables 4.2.6.8 and 6.1.1.4'
O O 0.0106 0.0060 'International Tables Vol C Tables 4.2.6.8 and 6.1.1.4'
Fe Fe 0.3463 0.8444 'International Tables Vol C Tables 4.2.6.8 and 6.1.1.4'
Th Th -7.2400 8.8979 'International Tables Vol C Tables 4.2.6.8 and 6.1.1.4'

loop_
_geom_angle_atom_site_label_1
_geom_angle_atom_site_label_2
_geom_angle_atom_site_label_3
_geom_angle
_geom_angle_site_symmetry_1
_geom_angle_site_symmetry_3
O3 Th1 O3 75.8(2) 4_565 .
O3 Th1 O2 135.94(15) 4_565 .
O3 Th1 O2 135.94(15) . .
O3 Th1 O1 76.45(18) 4_565 .
O3 Th1 O1 76.45(18) . .
O2 Th1 O1 82.9(2) . .
O3 Th1 O2W 141.75(17) 4_565 .
O3 Th1 O2W 92.57(18) . .
O2 Th1 O2W 76.6(2) . .
O1 Th1 O2W 136.82(14) . .
O3 Th1 O2W 92.57(18) 4_565 4_565
O3 Th1 O2W 141.75(17) . 4_565
O2 Th1 O2W 76.6(2) . 4_565
O1 Th1 O2W 136.82(14) . 4_565
O2W Th1 O2W 74.1(2) . 4_565
O3 Th1 O1W 72.00(17) 4_565 .
O3 Th1 O1W 72.00(17) . .
O2 Th1 O1W 137.4(2) . .
O1 Th1 O1W 139.7(2) . .
O2W Th1 O1W 69.75(17) . .
O2W Th1 O1W 69.75(17) 4_565 .
O3 Th1 N4 134.81(18) 4_565 .
O3 Th1 N4 68.10(18) . .
O2 Th1 N4 68.30(15) . .
O1 Th1 N4 69.50(14) . .
O2W Th1 N4 67.68(17) . .
O2W Th1 N4 132.62(18) 4_565 .
O1W Th1 N4 118.68(13) . .
O3 Th1 N4 68.10(18) 4_565 4_565
O3 Th1 N4 134.81(18) . 4_565
O2 Th1 N4 68.30(15) . 4_565
O1 Th1 N4 69.50(14) . 4_565
O2W Th1 N4 132.62(18) . 4_565
O2W Th1 N4 67.68(17) 4_565 4_565
O1W Th1 N4 118.68(13) . 4_565
N4 Th1 N4 122.6(3) . 4_565
C9 Fe1 C9 180.0(4) . 3_665
C9 Fe1 C11 92.9(3) . .
C9 Fe1 C11 87.1(3) 3_665 .
C9 Fe1 C11 87.1(3) . 3_665
C9 Fe1 C11 92.9(3) 3_665 3_665
C11 Fe1 C11 180.0(4) . 3_665
C9 Fe1 C10 87.8(3) . .
C9 Fe1 C10 92.2(3) 3_665 .
C11 Fe1 C10 90.7(3) . .
C11 Fe1 C10 89.3(3) 3_665 .
C9 Fe1 C10 92.2(3) . 3_665
C9 Fe1 C10 87.8(3) 3_665 3_665
C11 Fe1 C10 89.3(3) . 3_665
C11 Fe1 C10 90.7(3) 3_665 3_665
C10 Fe1 C10 180.000(1) . 3_665
C1 O1 Th1 134.0(6) . .
C4 O2 C4 81.0(14) . 4_565
C4 O2 Th1 139.5(7) . .
C4 O2 Th1 139.5(7) 4_565 .
C6 O3 Th1 133.4(5) . .
Th1 O1W H1 126(2) . .
Th1 O2W H2 128(5) . .
Th1 O2W H3 124(5) . .
H2 O2W H3 105(3) . .
H4 O3W H5 107(3) . .
C1 N1 C3 121.3(11) . .
C1 N1 C2 121.5(10) . .
C3 N1 C2 117.3(11) . .
N2 N2 C5 132.8(7) 4_565 .
N2 N2 C4 102.6(8) 4_565 .
C5 N2 C4 124.3(12) . .
N2 N2 C4 42.7(5) 4_565 4_565
C5 N2 C4 174.0(11) . 4_565
C4 N2 C4 59.9(11) . 4_565
C6 N3 C7 121.0(8) . .
C6 N3 C8 123.1(8) . .
C7 N3 C8 115.9(8) . .
C9 N4 Th1 159.5(5) . .
O5 N7 O5 128.8(14) 4_565 .
O5 N7 O4 114.8(8) 4_565 .
O5 N7 O4 114.8(8) . .
O1 C1 N1 123.1(10) . .
O1 C1 H1A 118.4 . .
N1 C1 H1A 118.4 . .
N1 C2 H2A 109.5 . .
N1 C2 H2B 109.5 . .
H2A C2 H2B 109.5 . .
N1 C2 H2C 109.5 . .
H2A C2 H2C 109.5 . .
H2B C2 H2C 109.5 . .
N1 C3 H3A 109.5 . .
N1 C3 H3B 109.5 . .
H3A C3 H3B 109.5 . .
N1 C3 H3C 109.5 . .
H3A C3 H3C 109.5 . .
H3B C3 H3C 109.5 . .
O2 C4 N2 126.8(13) . .
O2 C4 C4 49.5(7) . 4_565
N2 C4 C4 77.4(8) . 4_565
O2 C4 N2 92.2(9) . 4_565
N2 C4 N2 34.6(8) . 4_565
C4 C4 N2 42.7(5) 4_565 4_565
O2 C4 H4A 116.6 . .
N2 C4 H4A 116.6 . .
C4 C4 H4A 166.0 4_565 .
N2 C4 H4A 151.2 4_565 .
N2 C5 H5A 109.5 . .
N2 C5 H5B 109.5 . .
H5A C5 H5B 109.5 . .
N2 C5 H5C 109.5 . .
H5A C5 H5C 109.5 . .
H5B C5 H5C 109.5 . .
N3 C6 O3 125.4(8) . .
N3 C6 H6A 117.3 . .
O3 C6 H6A 117.3 . .
N3 C7 H7A 109.5 . .
N3 C7 H7B 109.5 . .
H7A C7 H7B 109.5 . .
N3 C7 H7C 109.5 . .
H7A C7 H7C 109.5 . .
H7B C7 H7C 109.5 . .
N3 C8 H8A 109.5 . .
N3 C8 H8B 109.5 . .
H8A C8 H8B 109.5 . .
N3 C8 H8C 109.5 . .
H8A C8 H8C 109.5 . .
H8B C8 H8C 109.5 . .
N4 C9 Fe1 176.5(6) . .
N5 C10 Fe1 178.2(6) . .
N6 C11 Fe1 176.4(6) . .

loop_
_geom_bond_atom_site_label_1
_geom_bond_atom_site_label_2
_geom_bond_distance
_geom_bond_site_symmetry_2
Th1 O3 2.391(4) 4_565
Th1 O3 2.391(4) .
Th1 O2 2.415(7) .
Th1 O1 2.441(6) .
Th1 O2W 2.473(4) .
Th1 O2W 2.473(4) 4_565
Th1 O1W 2.514(6) .
Th1 N4 2.575(5) .
Th1 N4 2.575(5) 4_565
Fe1 C9 1.917(6) .
Fe1 C9 1.917(6) 3_665
Fe1 C11 1.943(7) .
Fe1 C11 1.943(7) 3_665
Fe1 C10 1.950(7) .
Fe1 C10 1.950(7) 3_665
O1 C1 1.254(12) .
O2 C4 1.294(13) .
O2 C4 1.294(13) 4_565
O3 C6 1.259(9) .
O4 N7 1.292(13) .
O5 N7 1.205(9) .
O1W H1 0.853(19) .
O2W H2 0.84(2) .
O2W H3 0.85(2) .
O3W H4 0.84(2) .
O3W H5 0.85(2) .
N1 C1 1.310(13) .
N1 C3 1.438(15) .
N1 C2 1.471(15) .
N2 N2 1.10(2) 4_565
N2 C5 1.279(12) .
N2 C4 1.319(14) .
N2 C4 1.896(17) 4_565
N3 C6 1.258(10) .
N3 C7 1.415(13) .
N3 C8 1.467(10) .
N4 C9 1.153(8) .
N5 C10 1.154(9) .
N6 C11 1.141(9) .
N7 O5 1.205(9) 4_565
C1 H1A 0.9300 .
C2 H2A 0.9600 .
C2 H2B 0.9600 .
C2 H2C 0.9600 .
C3 H3A 0.9600 .
C3 H3B 0.9600 .
C3 H3C 0.9600 .
C4 C4 1.68(3) 4_565
C4 N2 1.896(18) 4_565
C4 H4A 0.9300 .
C5 H5A 0.9600 .
C5 H5B 0.9600 .
C5 H5C 0.9600 .
C6 H6A 0.9300 .
C7 H7A 0.9600 .
C7 H7B 0.9600 .
C7 H7C 0.9600 .
C8 H8A 0.9600 .
C8 H8B 0.9600 .
C8 H8C 0.9600 .

loop_
_geom_hbond_atom_site_label_D
_geom_hbond_atom_site_label_H
_geom_hbond_atom_site_label_A
_geom_hbond_distance_DH
_geom_hbond_distance_HA
_geom_hbond_distance_DA
_geom_hbond_angle_DHA
_geom_hbond_site_symmetry_A
O1W H1 N5 0.853(19) 2.02(3) 2.865(8) 169(6) 4_465
O2W H2 O5 0.84(2) 1.87(4) 2.660(10) 155(7) 1_455
O2W H3 O3W 0.85(2) 1.87(3) 2.715(8) 172(8) .
O3W H4 N6 0.84(2) 2.10(5) 2.900(9) 159(11) 1_556
O3W H5 N6 0.85(2) 2.37(5) 3.175(10) 159(11) 3_665
